data_7247398
loop_
_publ_author_name
'Chamberlain, Thomas W.'
Yasmine,
'Coulthard, Claire T.'
'Clarkson, Guy J.'
'Degirmenci, Volkan'
'Krisnandi, Yuni K.'
'Walton, Richard I.'

_publ_section_title
;
 Optimised synthesis and further structural diversity of ytterbium
 benzene-1,4-dicarboxylate MOFs
;
_journal_issue 40
_journal_name_full CrystEngComm
_journal_page_first 5629
_journal_page_last 5640
_journal_paper_doi 10.1039/D3CE00865G
_journal_volume 25
_journal_year 2023
_chemical_formula_moiety 'C24 H12 O21 Yb5'
_chemical_formula_sum 'C24 H12 O21 Yb5'
_chemical_formula_weight 1501.54
_space_group_crystal_system monoclinic
_space_group_IT_number 14
_space_group_name_Hall '-P 2ybc'
_space_group_name_H-M_alt 'P 1 21/c 1'
_atom_sites_solution_hydrogens geom
_atom_sites_solution_primary dual
_audit_creation_date 2023-04-03
_audit_creation_method
;
Olex2 1.5-ac5-024
(compiled 2022.04.12 svn.rca3783a0 for Rigaku Oxford Diffraction, GUI svn.r6498)
;
_audit_update_record
;
2023-04-17 deposited with the CCDC.	2023-09-14 downloaded from the CCDC.
;
_cell_angle_alpha 90
_cell_angle_beta 108.6081(7)
_cell_angle_gamma 90
_cell_formula_units_Z 4
_cell_length_a 9.82977(6)
_cell_length_b 22.43648(14)
_cell_length_c 13.79565(9)
_cell_measurement_reflns_used 54553
_cell_measurement_temperature 100(2)
_cell_measurement_theta_max 79.8480
_cell_measurement_theta_min 3.7440
_cell_volume 2883.51(3)
_computing_cell_refinement 'CrysAlisPro 1.171.42.84a (Rigaku OD, 2023)'
_computing_data_collection 'CrysAlisPro 1.171.42.84a (Rigaku OD, 2023)'
_computing_data_reduction 'CrysAlisPro 1.171.42.84a (Rigaku OD, 2023)'
_computing_molecular_graphics 'Olex2 1.5-ac5-024 (Dolomanov et al., 2009)'
_computing_publication_material 'Olex2 1.5-ac5-024 (Dolomanov et al., 2009)'
_computing_structure_refinement 'SHELXL 2018/3 (Sheldrick, 2015)'
_computing_structure_solution 'SHELXT  (Sheldrick, 2015)'
_diffrn_ambient_environment N~2~
_diffrn_ambient_temperature 100(2)
_diffrn_detector 'Hybrid Pixel Array Detector'
_diffrn_detector_area_resol_mean 10.0000
_diffrn_detector_type HyPix
_diffrn_measured_fraction_theta_full 1.000
_diffrn_measured_fraction_theta_max 0.987
_diffrn_measurement_details
;
List of Runs (angles in degrees, time in seconds):

  # Type    Start    End  Width  t~exp~   \w     \q     \k     \f   Frames
#--------------------------------------------------------------------------
  1  \w   -121.00 -68.00   0.50    1.00    --  -48.05-134.00  89.00  106
  2  \w    -93.00 -24.00   0.50    1.00    --  -48.05 135.00 -23.00  138
  3  \w   -121.00 -76.00   0.50    1.00    --  -48.05-135.00 -89.00   90
  4  \w    -93.00 -18.00   0.50    1.00    --  -48.05 134.00 156.00  150
  5  \w     39.00 101.00   0.50    1.00    --   48.05-134.00  89.00  124
  6  \w     40.00 101.00   0.50    1.00    --   48.05-135.00 -89.00  122
  7  \w   -160.00 -94.00   0.50    4.00    --  -91.75-135.00 -89.00  132
  8  \w   -161.00 -68.00   0.50    4.00    --  -91.75-134.00  89.00  186
  9  \w    -93.00 -36.00   0.50    4.00    --  -91.75 135.00 -23.00  114
 10  \w     42.00 118.00   0.50    4.00    --  113.25-134.00  89.00  152
 11  \w     89.00 178.00   0.50    4.00    --  113.25 134.00 156.00  178
 12  \w     89.00 178.00   0.50    4.00    --  113.25 135.00 -23.00  178
 13  \w     54.00 119.00   0.50    4.00    --  113.25-135.00 -89.00  130
 14  \w    -23.00  27.00   0.50    1.00    --  -48.05  19.00-180.00  100
 15  \w    -23.00  27.00   0.50    1.00    --  -48.05  19.00   0.00  100
 16  \w    -23.00  27.00   0.50    1.00    --  -48.05  19.00 -30.00  100
 17  \w   -121.00 -73.00   0.50    1.00    --  -48.05-125.00-180.00   96
 18  \w    -23.00  27.00   0.50    1.00    --  -48.05  19.00  90.00  100
 19  \w    -23.00  27.00   0.50    1.00    --  -48.05  19.00 -90.00  100
 20  \w    -23.00  27.00   0.50    1.00    --  -48.05  19.00 150.00  100
 21  \w    -23.00  27.00   0.50    1.00    --  -48.05  19.00-120.00  100
 22  \w    -50.00 -20.00   0.50    4.00    --  -91.75  45.00-180.00   60
 23  \w    101.00 178.00   0.50    4.00    --  113.25  45.00 -60.00  154
 24  \w     42.00  72.00   0.50    4.00    --  113.25 -61.00  30.00   60
 25  \w    100.00 178.00   0.50    4.00    --  113.25  15.00 150.00  156
 26  \w     42.00 106.00   0.50    4.00    --  113.25 -94.00-150.00  128
 27  \w     42.00 108.00   0.50    4.00    --  113.25-111.00 -87.33  132
 28  \w     42.00 106.00   0.50    4.00    --  113.25 -94.00 -60.00  128
 29  \w     95.00 178.00   0.50    4.00    --  113.25 125.00-150.00  166
 30  \w     42.00  72.00   0.50    4.00    --  113.25 -61.00 -30.00   60
 31  \w     42.00 106.00   0.50    4.00    --  113.25 -94.00 -30.00  128
 32  \w     42.00 111.00   0.50    4.00    --  113.25-125.00 150.00  138
 33  \w     42.00 106.00   0.50    4.00    --  113.25 -94.00 120.00  128
 34  \w    101.00 178.00   0.50    4.00    --  113.25  45.00  60.00  154
 35  \w     42.00 106.00   0.50    4.00    --  113.25 -94.00 150.00  128
 36  \w     42.00 106.00   0.50    4.00    --  113.25 -94.00  30.00  128
 37  \w    101.00 178.00   0.50    4.00    --  113.25  45.00-180.00  154
 38  \w     42.00  72.00   0.50    4.00    --  113.25 -61.00 -60.00   60
 39  \w     42.00 111.00   0.50    4.00    --  113.25-125.00 120.00  138
 40  \w    100.00 178.00   0.50    4.00    --  113.25  15.00 -90.00  156
 41  \w     95.50 178.00   0.50    4.00    --  113.25  77.00 -30.00  165
 42  \w     42.00 111.00   0.50    4.00    --  113.25-125.00 -30.00  138
 43  \w    101.00 178.00   0.50    4.00    --  113.25  45.00  90.00  154
 44  \w     42.00 106.00   0.50    4.00    --  113.25 -94.00-180.00  128
 45  \w     42.00 111.00   0.50    4.00    --  113.25-125.00  90.00  138
 46  \w     42.00  72.00   0.50    4.00    --  113.25 -61.00 120.00   60
 47  \w     42.00 106.00   0.50    4.00    --  113.25 -94.00-120.00  128
 48  \w     42.00 106.00   0.50    4.00    --  113.25 -94.00   0.00  128
 49  \w     42.00 106.00   0.50    4.00    --  113.25 -94.00 -90.00  128
 50  \w     42.00 106.00   0.50    4.00    --  113.25 -94.00  90.00  128
 51  \w     42.00 106.00   0.50    4.00    --  113.25 -98.00 -77.70  128
 52  \w     42.00  72.00   0.50    4.00    --  113.25 -61.00 -90.00   60
 53  \w   -121.00 -25.00   0.50    1.00    --  -48.05 -77.00  30.00  192
 54  \w    -64.50 -25.00   0.50    1.00    --  -48.05 -77.00 -60.00   79
 55  \w   -121.00 -25.00   0.50    1.00    --  -48.05 -77.00 120.00  192
 56  \w   -121.00 -84.00   0.50    1.00    --  -48.05 -77.00-120.00   74
 57  \w   -121.00 -46.00   0.50    1.00    --  -48.05 -77.00   0.00  150
 58  \w    -65.00 -25.00   0.50    1.00    --  -48.05 -77.00-150.00   80
;
_diffrn_measurement_device 'four-circle diffractometer'
_diffrn_measurement_device_type 'XtaLAB Synergy, Dualflex, HyPix'
_diffrn_measurement_method '\w scans'
_diffrn_orient_matrix_type 'CrysAlisPro convention (1999,Acta A55,543-557)'
_diffrn_orient_matrix_UB_11 -0.0806476000
_diffrn_orient_matrix_UB_12 0.0369662000
_diffrn_orient_matrix_UB_13 0.0584426000
_diffrn_orient_matrix_UB_21 -0.0504458000
_diffrn_orient_matrix_UB_22 -0.0578737000
_diffrn_orient_matrix_UB_23 0.0380303000
_diffrn_orient_matrix_UB_31 0.1352850000
_diffrn_orient_matrix_UB_32 0.0004754000
_diffrn_orient_matrix_UB_33 0.0949406000
_diffrn_radiation_monochromator mirror
_diffrn_radiation_probe x-ray
_diffrn_radiation_type 'Cu K\a'
_diffrn_radiation_wavelength 1.54184
_diffrn_reflns_av_R_equivalents 0.0637
_diffrn_reflns_av_unetI/netI 0.0245
_diffrn_reflns_Laue_measured_fraction_full 1.000
_diffrn_reflns_Laue_measured_fraction_max 0.987
_diffrn_reflns_limit_h_max 12
_diffrn_reflns_limit_h_min -12
_diffrn_reflns_limit_k_max 28
_diffrn_reflns_limit_k_min -28
_diffrn_reflns_limit_l_max 17
_diffrn_reflns_limit_l_min -17
_diffrn_reflns_number 66412
_diffrn_reflns_point_group_measured_fraction_full 1.000
_diffrn_reflns_point_group_measured_fraction_max 0.987
_diffrn_reflns_theta_full 67.684
_diffrn_reflns_theta_max 80.186
_diffrn_reflns_theta_min 3.913
_diffrn_source 'micro-focus sealed X-ray tube'
_diffrn_source_type 'PhotonJet (Cu) X-ray Source'
_exptl_absorpt_coefficient_mu 29.624
_exptl_absorpt_correction_T_max 1.000
_exptl_absorpt_correction_T_min 0.306
_exptl_absorpt_correction_type gaussian
_exptl_absorpt_process_details
;
CrysAlisPro 1.171.42.84a (Rigaku Oxford Diffraction, 2023)
Numerical absorption correction based on gaussian integration over
a multifaceted crystal model
Empirical absorption correction using spherical harmonics,
implemented in SCALE3 ABSPACK scaling algorithm.
;
_exptl_crystal_colour colourless
_exptl_crystal_colour_primary colourless
_exptl_crystal_density_diffrn 3.459
_exptl_crystal_description block
_exptl_crystal_F_000 2696
_exptl_crystal_size_max 0.124
_exptl_crystal_size_mid 0.088
_exptl_crystal_size_min 0.016
_exptl_crystal_size_rad 0.400
_refine_diff_density_max 1.803
_refine_diff_density_min -1.586
_refine_diff_density_rms 0.277
_refine_ls_extinction_coef 0.000035(4)
_refine_ls_extinction_expression Fc^*^=kFc[1+0.001xFc^2^\l^3^/sin(2\q)]^-1/4^
_refine_ls_extinction_method 'SHELXL-2018/3 (Sheldrick 2018)'
_refine_ls_goodness_of_fit_ref 1.100
_refine_ls_hydrogen_treatment constr
_refine_ls_matrix_type full
_refine_ls_number_parameters 452
_refine_ls_number_reflns 6230
_refine_ls_number_restraints 0
_refine_ls_restrained_S_all 1.100
_refine_ls_R_factor_all 0.0293
_refine_ls_R_factor_gt 0.0290
_refine_ls_shift/su_max 0.001
_refine_ls_shift/su_mean 0.000
_refine_ls_structure_factor_coef Fsqd
_refine_ls_weighting_details 'w=1/[\s^2^(Fo^2^)+(0.0483P)^2^+16.1276P] where P=(Fo^2^+2Fc^2^)/3'
_refine_ls_weighting_scheme calc
_refine_ls_wR_factor_gt 0.0810
_refine_ls_wR_factor_ref 0.0813
_reflns_Friedel_coverage 0.000
_reflns_number_gt 6167
_reflns_number_total 6230
_reflns_threshold_expression 'I > 2\s(I)'
_cod_data_source_file d3ce00865g2.cif
_cod_data_source_block twc3
_cod_depositor_comments 'Adding full bibliography for 7247398--7247400.cif.'
_cod_database_code 7247398
_shelx_shelxl_version_number 2018/3
_chemical_oxdiff_formula 'C20 H20 N2 O2 Yb5'
_chemical_oxdiff_usercomment 'C20 H20 N2 O2 Yb  colourless plate 1783  0.0005 0.08 0.08n Walton'
_shelx_space_group_comment
;
The symmetry employed for this shelxl refinement is uniquely defined
by the following loop, which should always be used as a source of
symmetry information in preference to the above space-group names.
They are only intended as comments.
;
_shelx_estimated_absorpt_t_max 0.649
_shelx_estimated_absorpt_t_min 0.120
_olex2_refinement_description
;
No hydrogens were located on any of the bridging oxides or the carboxylate ligands.

1. Fixed Uiso
 At 1.2 times of:
  All C(H) groups
2.a Aromatic/amide H refined with riding coordinates:
 C105(H105), C104(H104), C204(H204), C107(H107), C108(H108), C307(H307),
 C304(H304), C207(H207), C305(H305), C308(H308), C208(H208), C205(H205)
;
_olex2_submission_special_instructions 'No special instructions were received'
_oxdiff_exptl_absorpt_empirical_details
;
Empirical correction (ABSPACK) includes:
- Absorption correction using spherical harmonics
- Frame scaling
;
_oxdiff_exptl_absorpt_empirical_full_max 4.775
_oxdiff_exptl_absorpt_empirical_full_min 0.621

loop_
_space_group_symop_operation_xyz
'x, y, z'
'-x, y+1/2, -z+1/2'
'-x, -y, -z'
'x, -y-1/2, z-1/2'

loop_
_atom_site_label
_atom_site_type_symbol
_atom_site_fract_x
_atom_site_fract_y
_atom_site_fract_z
_atom_site_U_iso_or_equiv
_atom_site_adp_type
_atom_site_occupancy
_atom_site_site_symmetry_order
_atom_site_calc_flag
_atom_site_refinement_flags_posn
_atom_site_refinement_flags_adp
_atom_site_refinement_flags_occupancy
_atom_site_disorder_assembly
_atom_site_disorder_group
Yb5 Yb 0.63437(3) 0.75449(2) 0.65362(2) 0.00663(8) Uani 1 1 d . . . . .
Yb4 Yb 0.59491(3) 0.25141(2) 0.68126(2) 0.00661(8) Uani 1 1 d . . . . .
Yb3 Yb 0.79967(3) 0.25699(2) 0.46138(2) 0.00657(8) Uani 1 1 d . . . . .
Yb1 Yb 1.19868(3) 0.25047(2) 0.05349(2) 0.00639(8) Uani 1 1 d . . . . .
Yb2 Yb 0.98375(2) 0.22654(2) 0.23318(2) 0.00676(8) Uani 1 1 d . . . . .
O3 O 0.9918(3) 0.19967(14) 0.5059(2) 0.0084(6) Uani 1 1 d . . . . .
O109 O 1.5500(3) 0.65335(14) 0.1107(2) 0.0113(6) Uani 1 1 d . . . . .
O110 O 1.3106(3) 0.65918(15) 0.0612(2) 0.0121(6) Uani 1 1 d . . . . .
O201 O 0.8353(4) 0.34384(15) 0.3790(3) 0.0130(6) Uani 1 1 d . . . . .
O101 O 1.3017(3) 0.34472(15) 0.0886(3) 0.0135(6) Uani 1 1 d . . . . .
O102 O 1.5411(4) 0.34596(14) 0.1539(2) 0.0126(6) Uani 1 1 d . . . . .
O202 O 0.9963(4) 0.31293(15) 0.3085(3) 0.0144(7) Uani 1 1 d . . . . .
O302 O 0.7031(3) 0.33933(15) 0.5228(3) 0.0122(6) Uani 1 1 d . . . . .
O5C O 0.4220(3) 0.71991(14) 0.6628(2) 0.0081(6) Uani 1 1 d . . . . .
O4B O 0.4360(4) 0.25355(15) 0.5199(3) 0.0135(7) Uani 1 1 d . . . . .
O1A O 1.0047(3) 0.19761(14) 0.0781(2) 0.0083(6) Uani 1 1 d . . . . .
O309 O 0.7709(3) 0.65163(14) 0.4979(2) 0.0112(6) Uani 1 1 d . . . . .
O5B O 0.6170(3) 0.79066(14) 0.8053(2) 0.0092(6) Uani 1 1 d . . . . .
O4A O 0.8003(3) 0.28315(14) 0.8027(2) 0.0085(6) Uani 1 1 d . . . . .
O209 O 1.0032(4) 0.59616(16) 0.1030(3) 0.0186(7) Uani 1 1 d . . . . .
O4C O 0.7806(3) 0.22802(14) 0.6195(2) 0.0095(6) Uani 1 1 d . . . . .
O1B O 1.1772(3) 0.27546(14) 0.2108(2) 0.0082(6) Uani 1 1 d . . . . .
O310 O 0.6706(3) 0.65742(14) 0.6225(2) 0.0103(6) Uani 1 1 d . . . . .
O301 O 0.6048(4) 0.35106(14) 0.6462(2) 0.0116(6) Uani 1 1 d . . . . .
O5A O 0.8280(3) 0.78854(14) 0.6161(2) 0.0093(6) Uani 1 1 d . . . . .
C109 C 1.4267(5) 0.6300(2) 0.0888(3) 0.0103(8) Uani 1 1 d . . . . .
C105 C 1.5506(5) 0.5316(2) 0.1360(4) 0.0125(9) Uani 1 1 d . . . . .
H105 H 1.639158 0.552517 0.157675 0.015 Uiso 1 1 calc R U . . .
O210 O 1.0218(3) 0.62925(16) 0.2602(2) 0.0130(7) Uani 1 1 d . . . . .
C104 C 1.5499(5) 0.4697(2) 0.1435(4) 0.0119(9) Uani 1 1 d . . . . .
H104 H 1.637624 0.448552 0.170666 0.014 Uiso 1 1 calc R U . . .
C303 C 0.6720(5) 0.4378(2) 0.5749(3) 0.0094(8) Uani 1 1 d . . . . .
C102 C 1.4202(5) 0.3718(2) 0.1171(3) 0.0114(8) Uani 1 1 d . . . . .
C204 C 0.9593(5) 0.4214(2) 0.1978(3) 0.0114(9) Uani 1 1 d . . . . .
H204 H 0.964045 0.387641 0.157428 0.014 Uiso 1 1 calc R U . . .
C106 C 1.4224(5) 0.56297(19) 0.0971(3) 0.0088(8) Uani 1 1 d . . . . .
C306 C 0.7039(5) 0.5616(2) 0.5640(3) 0.0102(9) Uani 1 1 d . . . . .
C107 C 1.2924(5) 0.5322(2) 0.0660(3) 0.0094(8) Uani 1 1 d . . . . .
H107 H 1.204631 0.553572 0.040816 0.011 Uiso 1 1 calc R U . . .
C108 C 1.2910(5) 0.4702(2) 0.0717(3) 0.0102(8) Uani 1 1 d . . . . .
H108 H 1.202371 0.449322 0.048970 0.012 Uiso 1 1 calc R U . . .
C307 C 0.7068(5) 0.5255(2) 0.4829(3) 0.0124(9) Uani 1 1 d . . . . .
H307 H 0.719566 0.542977 0.423619 0.015 Uiso 1 1 calc R U . . .
C103 C 1.4196(5) 0.4387(2) 0.1107(3) 0.0108(8) Uani 1 1 d . . . . .
C304 C 0.6670(5) 0.4745(2) 0.6552(4) 0.0130(9) Uani 1 1 d . . . . .
H304 H 0.652512 0.457191 0.714010 0.016 Uiso 1 1 calc R U . . .
C302 C 0.6595(5) 0.3717(2) 0.5814(3) 0.0093(8) Uani 1 1 d . . . . .
C209 C 1.0014(5) 0.5886(2) 0.1920(4) 0.0136(9) Uani 1 1 d . . . . .
C207 C 0.9520(5) 0.5191(2) 0.3197(4) 0.0124(9) Uani 1 1 d . . . . .
H207 H 0.950445 0.552574 0.361508 0.015 Uiso 1 1 calc R U . . .
C305 C 0.6829(5) 0.5354(2) 0.6508(4) 0.0126(9) Uani 1 1 d . . . . .
H305 H 0.679585 0.559647 0.706432 0.015 Uiso 1 1 calc R U . . .
C308 C 0.6911(5) 0.4642(2) 0.4875(3) 0.0111(9) Uani 1 1 d . . . . .
H308 H 0.693278 0.439967 0.431562 0.013 Uiso 1 1 calc R U . . .
C208 C 0.9306(5) 0.4629(2) 0.3516(3) 0.0123(9) Uani 1 1 d . . . . .
H208 H 0.913334 0.457547 0.415030 0.015 Uiso 1 1 calc R U . . .
C202 C 0.9201(5) 0.3527(2) 0.3289(3) 0.0105(9) Uani 1 1 d . . . . .
C205 C 0.9768(5) 0.4779(2) 0.1647(3) 0.0118(9) Uani 1 1 d . . . . .
H205 H 0.989463 0.483285 0.099779 0.014 Uiso 1 1 calc R U . . .
C206 C 0.9760(5) 0.5274(2) 0.2260(4) 0.0119(9) Uani 1 1 d . . . . .
C203 C 0.9343(5) 0.4141(2) 0.2915(4) 0.0116(9) Uani 1 1 d . . . . .
C309 C 0.7177(4) 0.6284(2) 0.5606(3) 0.0107(9) Uani 1 1 d . . . . .

loop_
_atom_site_aniso_label
_atom_site_aniso_U_11
_atom_site_aniso_U_22
_atom_site_aniso_U_33
_atom_site_aniso_U_23
_atom_site_aniso_U_13
_atom_site_aniso_U_12
Yb5 0.00593(13) 0.00848(13) 0.00521(13) -0.00049(7) 0.00137(10) 0.00027(7)
Yb4 0.00589(13) 0.00808(14) 0.00517(14) -0.00011(7) 0.00081(10) -0.00054(7)
Yb3 0.00643(13) 0.00753(12) 0.00515(13) -0.00006(8) 0.00101(10) -0.00029(8)
Yb1 0.00622(13) 0.00734(14) 0.00533(13) 0.00001(7) 0.00144(10) -0.00011(7)
Yb2 0.00587(12) 0.00774(14) 0.00624(12) -0.00024(8) 0.00134(9) 0.00010(8)
O3 0.0064(14) 0.0106(15) 0.0080(14) -0.0005(11) 0.0019(12) 0.0002(11)
O109 0.0120(15) 0.0096(15) 0.0101(15) -0.0012(12) 0.0005(12) -0.0022(12)
O110 0.0136(15) 0.0127(15) 0.0107(15) -0.0014(12) 0.0045(12) 0.0015(12)
O201 0.0139(15) 0.0128(16) 0.0143(15) 0.0007(13) 0.0075(13) -0.0015(13)
O101 0.0102(15) 0.0122(15) 0.0192(16) -0.0012(13) 0.0063(13) -0.0017(12)
O102 0.0139(16) 0.0081(15) 0.0120(15) -0.0026(12) -0.0013(13) 0.0007(12)
O202 0.0127(15) 0.0088(15) 0.0222(17) -0.0034(13) 0.0062(13) 0.0010(12)
O302 0.0121(15) 0.0099(15) 0.0147(15) -0.0021(12) 0.0044(12) 0.0020(12)
O5C 0.0083(14) 0.0088(14) 0.0073(14) 0.0006(11) 0.0026(12) -0.0018(11)
O4B 0.0118(17) 0.0212(19) 0.0050(16) 0.0014(12) -0.0010(13) -0.0004(12)
O1A 0.0066(13) 0.0096(14) 0.0088(14) 0.0012(11) 0.0025(11) 0.0015(11)
O309 0.0121(15) 0.0102(15) 0.0120(15) -0.0007(12) 0.0050(12) -0.0031(12)
O5B 0.0111(14) 0.0077(14) 0.0092(14) -0.0029(12) 0.0038(12) -0.0011(12)
O4A 0.0046(13) 0.0109(14) 0.0091(14) 0.0005(12) 0.0011(12) -0.0001(11)
O209 0.031(2) 0.0127(16) 0.0144(16) 0.0048(13) 0.0103(15) 0.0003(14)
O4C 0.0094(15) 0.0098(15) 0.0102(15) -0.0022(12) 0.0043(12) -0.0009(12)
O1B 0.0085(14) 0.0104(15) 0.0045(14) 0.0027(11) 0.0004(12) -0.0009(11)
O310 0.0133(15) 0.0095(15) 0.0086(14) -0.0023(12) 0.0044(12) 0.0002(12)
O301 0.0140(15) 0.0099(15) 0.0112(15) 0.0003(12) 0.0041(13) -0.0019(13)
O5A 0.0092(14) 0.0100(14) 0.0088(14) 0.0006(12) 0.0029(12) -0.0016(12)
C109 0.015(2) 0.011(2) 0.0049(18) -0.0001(16) 0.0033(16) 0.0032(17)
C105 0.0074(19) 0.012(2) 0.016(2) -0.0027(18) 0.0006(17) -0.0016(17)
O210 0.0150(16) 0.0096(16) 0.0132(16) 0.0001(12) 0.0027(13) -0.0009(12)
C104 0.010(2) 0.011(2) 0.013(2) 0.0046(17) 0.0012(17) 0.0013(17)
C303 0.0081(19) 0.009(2) 0.011(2) -0.0018(16) 0.0031(16) 0.0003(16)
C102 0.015(2) 0.011(2) 0.0076(19) -0.0004(16) 0.0031(16) 0.0018(17)
C204 0.013(2) 0.010(2) 0.012(2) -0.0069(17) 0.0054(17) -0.0013(16)
C106 0.010(2) 0.0073(19) 0.009(2) -0.0004(16) 0.0027(16) -0.0002(16)
C306 0.008(2) 0.011(2) 0.013(2) 0.0017(16) 0.0038(17) 0.0021(15)
C107 0.0097(19) 0.009(2) 0.010(2) 0.0015(16) 0.0047(16) 0.0025(16)
C108 0.010(2) 0.011(2) 0.012(2) 0.0030(17) 0.0064(17) 0.0004(16)
C307 0.012(2) 0.018(2) 0.008(2) 0.0002(18) 0.0035(17) 0.0007(17)
C103 0.014(2) 0.011(2) 0.0082(19) 0.0011(16) 0.0046(17) 0.0024(17)
C304 0.015(2) 0.013(2) 0.013(2) -0.0029(18) 0.0069(18) -0.0005(18)
C302 0.0057(18) 0.010(2) 0.0091(19) -0.0009(16) -0.0026(16) -0.0009(15)
C209 0.010(2) 0.012(2) 0.018(2) 0.0014(18) 0.0041(18) -0.0028(17)
C207 0.013(2) 0.012(2) 0.013(2) -0.0023(17) 0.0048(17) -0.0022(17)
C305 0.012(2) 0.014(2) 0.011(2) -0.0031(17) 0.0021(17) -0.0013(17)
C308 0.014(2) 0.012(2) 0.0068(19) -0.0017(16) 0.0040(17) -0.0014(17)
C208 0.015(2) 0.015(2) 0.009(2) -0.0003(17) 0.0058(17) -0.0005(17)
C202 0.007(2) 0.012(2) 0.0086(19) -0.0022(16) -0.0025(16) 0.0007(15)
C205 0.010(2) 0.015(2) 0.010(2) 0.0027(17) 0.0023(17) 0.0005(17)
C206 0.012(2) 0.009(2) 0.013(2) 0.0052(17) 0.0023(17) 0.0004(16)
C203 0.009(2) 0.011(2) 0.015(2) 0.0033(17) 0.0038(17) 0.0020(16)
C309 0.0069(19) 0.015(2) 0.0085(19) -0.0010(16) 0.0004(16) -0.0002(16)

loop_
_atom_type_symbol
_atom_type_description
_atom_type_scat_dispersion_real
_atom_type_scat_dispersion_imag
_atom_type_scat_source
C C 0.0181 0.0091 'International Tables Vol C Tables 4.2.6.8 and 6.1.1.4'
H H 0.0000 0.0000 'International Tables Vol C Tables 4.2.6.8 and 6.1.1.4'
O O 0.0492 0.0322 'International Tables Vol C Tables 4.2.6.8 and 6.1.1.4'
Yb Yb -7.2108 4.4329 'International Tables Vol C Tables 4.2.6.8 and 6.1.1.4'

loop_
_exptl_crystal_face_index_h
_exptl_crystal_face_index_k
_exptl_crystal_face_index_l
_exptl_crystal_face_perp_dist
0 15 -1 0.0140
-5 0 -3 0.0450
6 0 1 0.0374
-4 0 8 0.0469
0 -15 1 0.0019
2 0 -9 0.0584

loop_
_geom_angle_atom_site_label_1
_geom_angle_atom_site_label_2
_geom_angle_atom_site_label_3
_geom_angle
_geom_angle_site_symmetry_1
_geom_angle_site_symmetry_3
_geom_angle_publ_flag
Yb4 Yb5 Yb3 57.709(6) 2_656 3_666 ?
Yb4 Yb5 Yb1 59.316(7) 2_656 3_766 ?
Yb4 Yb5 Yb1 168.953(10) 2_656 2_755 ?
Yb1 Yb5 Yb3 116.853(8) 3_766 3_666 ?
Yb1 Yb5 Yb3 111.372(8) 2_755 3_666 ?
Yb1 Yb5 Yb1 131.350(10) 2_755 3_766 ?
Yb2 Yb5 Yb4 119.547(9) 3_766 2_656 ?
Yb2 Yb5 Yb3 175.888(9) 3_766 3_666 ?
Yb2 Yb5 Yb1 71.452(7) 3_766 2_755 ?
Yb2 Yb5 Yb1 60.770(7) 3_766 3_766 ?
O109 Yb5 Yb4 86.14(9) 4_476 2_656 ?
O109 Yb5 Yb3 72.56(8) 4_476 3_666 ?
O109 Yb5 Yb1 107.64(8) 4_476 3_766 ?
O109 Yb5 Yb1 92.06(8) 4_476 2_755 ?
O109 Yb5 Yb2 104.64(8) 4_476 3_766 ?
O109 Yb5 O5C 93.48(12) 4_476 . ?
O109 Yb5 O4B 80.33(12) 4_476 3_666 ?
O109 Yb5 O5B 77.64(11) 4_476 . ?
O109 Yb5 O1B 128.84(11) 4_476 3_766 ?
O109 Yb5 O310 154.75(11) 4_476 . ?
O109 Yb5 O5A 83.97(12) 4_476 . ?
O5C Yb5 Yb4 37.14(8) . 2_656 ?
O5C Yb5 Yb3 29.36(8) . 3_666 ?
O5C Yb5 Yb1 91.33(8) . 3_766 ?
O5C Yb5 Yb1 132.35(8) . 2_755 ?
O5C Yb5 Yb2 150.09(8) . 3_766 ?
O5C Yb5 O4B 93.18(13) . 3_666 ?
O5C Yb5 O5B 74.52(11) . . ?
O5C Yb5 O1B 112.07(11) . 3_766 ?
O5C Yb5 O310 83.40(11) . . ?
O4B Yb5 Yb4 127.49(10) 3_666 2_656 ?
O4B Yb5 Yb3 69.84(10) 3_666 3_666 ?
O4B Yb5 Yb1 170.60(9) 3_666 3_766 ?
O4B Yb5 Yb1 41.54(10) 3_666 2_755 ?
O4B Yb5 Yb2 112.96(10) 3_666 3_766 ?
O4B Yb5 O5B 153.92(12) 3_666 . ?
O5B Yb5 Yb4 37.44(8) . 2_656 ?
O5B Yb5 Yb3 90.22(8) . 3_666 ?
O5B Yb5 Yb1 152.30(8) . 2_755 ?
O5B Yb5 Yb1 35.48(8) . 3_766 ?
O5B Yb5 Yb2 86.20(8) . 3_766 ?
O1B Yb5 Yb4 89.09(8) 3_766 2_656 ?
O1B Yb5 Yb3 141.42(8) 3_766 3_666 ?
O1B Yb5 Yb1 33.37(8) 3_766 3_766 ?
O1B Yb5 Yb1 100.45(8) 3_766 2_755 ?
O1B Yb5 Yb2 38.32(8) 3_766 3_766 ?
O1B Yb5 O4B 137.38(12) 3_766 3_666 ?
O1B Yb5 O5B 68.50(11) 3_766 . ?
O310 Yb5 Yb4 105.24(8) . 2_656 ?
O310 Yb5 Yb3 94.24(8) . 3_666 ?
O310 Yb5 Yb1 72.40(8) . 2_755 ?
O310 Yb5 Yb1 97.50(8) . 3_766 ?
O310 Yb5 Yb2 89.47(8) . 3_766 ?
O310 Yb5 O4B 74.86(12) . 3_666 ?
O310 Yb5 O5B 124.88(11) . . ?
O310 Yb5 O1B 74.70(11) . 3_766 ?
O5A Yb5 Yb4 151.06(8) . 2_656 ?
O5A Yb5 Yb3 142.14(8) . 3_666 ?
O5A Yb5 Yb1 38.95(8) . 2_755 ?
O5A Yb5 Yb1 98.18(8) . 3_766 ?
O5A Yb5 Yb2 38.88(8) . 3_766 ?
O5A Yb5 O5C 170.48(11) . . ?
O5A Yb5 O4B 77.37(12) . 3_666 ?
O5A Yb5 O5B 113.68(11) . . ?
O5A Yb5 O1B 76.34(11) . 3_766 ?
O5A Yb5 O310 94.99(12) . . ?
Yb5 Yb4 Yb3 66.197(7) 2_646 4_566 ?
Yb5 Yb4 Yb1 62.563(7) 2_646 4_466 ?
Yb5 Yb4 Yb2 132.695(10) 2_646 4_566 ?
Yb1 Yb4 Yb3 128.541(9) 4_466 4_566 ?
Yb2 Yb4 Yb3 67.949(7) 4_566 4_566 ?
Yb2 Yb4 Yb1 162.627(9) 4_566 4_466 ?
O102 Yb4 Yb5 87.95(9) 4_466 2_646 ?
O102 Yb4 Yb3 98.28(8) 4_466 4_566 ?
O102 Yb4 Yb1 75.85(8) 4_466 4_466 ?
O102 Yb4 Yb2 109.64(9) 4_466 4_566 ?
O102 Yb4 O5C 77.12(12) 4_466 2_646 ?
O102 Yb4 O4B 78.78(12) 4_466 . ?
O102 Yb4 O5B 102.27(12) 4_466 2_646 ?
O102 Yb4 O4A 122.01(11) 4_466 . ?
O102 Yb4 O4C 83.62(12) 4_466 . ?
O102 Yb4 O301 158.94(12) 4_466 . ?
O102 Yb4 C302 144.95(12) 4_466 . ?
O5C Yb4 Yb5 36.18(7) 2_646 2_646 ?
O5C Yb4 Yb3 37.12(8) 2_646 4_566 ?
O5C Yb4 Yb1 93.55(8) 2_646 4_466 ?
O5C Yb4 Yb2 103.70(8) 2_646 4_566 ?
O5C Yb4 O5B 73.16(11) 2_646 2_646 ?
O5C Yb4 C302 137.93(11) 2_646 . ?
O4B Yb4 Yb5 103.90(10) . 2_646 ?
O4B Yb4 Yb3 169.90(10) . 4_566 ?
O4B Yb4 Yb1 41.42(10) . 4_466 ?
O4B Yb4 Yb2 122.15(10) . 4_566 ?
O4B Yb4 O5C 133.13(12) . 2_646 ?
O4B Yb4 O5B 73.55(13) . 2_646 ?
O4B Yb4 O4A 151.63(12) . . ?
O4B Yb4 O4C 91.17(13) . . ?
O4B Yb4 O301 80.52(12) . . ?
O4B Yb4 C302 74.23(12) . . ?
O5B Yb4 Yb5 37.04(7) 2_646 2_646 ?
O5B Yb4 Yb3 97.87(8) 2_646 4_566 ?
O5B Yb4 Yb1 38.17(8) 2_646 4_466 ?
O5B Yb4 Yb2 146.44(8) 2_646 4_566 ?
O5B Yb4 C302 91.19(11) 2_646 . ?
O4A Yb4 Yb5 96.47(8) . 2_646 ?
O4A Yb4 Yb3 37.12(8) . 4_566 ?
O4A Yb4 Yb1 153.48(8) . 4_466 ?
O4A Yb4 Yb2 36.74(8) . 4_566 ?
O4A Yb4 O5C 73.93(11) . 2_646 ?
O4A Yb4 O5B 115.34(11) . 2_646 ?
O4A Yb4 O4C 73.97(11) . . ?
O4A Yb4 O301 76.37(11) . . ?
O4A Yb4 C302 78.57(11) . . ?
O4C Yb4 Yb5 160.97(8) . 2_646 ?
O4C Yb4 Yb3 98.14(8) . 4_566 ?
O4C Yb4 Yb1 130.76(8) . 4_466 ?
O4C Yb4 Yb2 37.81(8) . 4_566 ?
O4C Yb4 O5C 124.90(11) . 2_646 ?
O4C Yb4 O5B 161.94(11) . 2_646 ?
O4C Yb4 C302 75.09(11) . . ?
O301 Yb4 Yb5 100.81(9) . 2_646 ?
O301 Yb4 Yb3 102.78(8) . 4_566 ?
O301 Yb4 Yb1 91.12(8) . 4_466 ?
O301 Yb4 Yb2 78.44(8) . 4_566 ?
O301 Yb4 O5C 120.81(11) . 2_646 ?
O301 Yb4 O5B 75.34(12) . 2_646 ?
O301 Yb4 O4C 92.98(12) . . ?
O301 Yb4 C302 19.27(12) . . ?
C302 Yb4 Yb5 119.85(8) . 2_646 ?
C302 Yb4 Yb3 111.90(8) . 4_566 ?
C302 Yb4 Yb1 97.32(8) . 4_466 ?
C302 Yb4 Yb2 68.49(8) . 4_566 ?
Yb4 Yb3 Yb5 56.094(6) 4_565 3_666 ?
Yb1 Yb3 Yb5 173.144(9) 4_566 3_666 ?
Yb1 Yb3 Yb4 120.693(8) 4_566 4_565 ?
Yb2 Yb3 Yb5 121.760(8) 4_566 3_666 ?
Yb2 Yb3 Yb4 176.291(9) 4_566 4_565 ?
Yb2 Yb3 Yb1 61.804(7) 4_566 4_566 ?
O3 Yb3 Yb5 140.57(8) . 3_666 ?
O3 Yb3 Yb4 112.86(8) . 4_565 ?
O3 Yb3 Yb1 33.13(8) . 4_566 ?
O3 Yb3 Yb2 70.76(8) . 4_566 ?
O3 Yb3 O110 79.37(11) . 2_745 ?
O3 Yb3 O201 111.97(12) . . ?
O3 Yb3 O302 139.95(11) . . ?
O3 Yb3 O5C 147.25(11) . 3_666 ?
O3 Yb3 O1A 66.07(11) . 4_566 ?
O3 Yb3 O4A 77.35(11) . 4_565 ?
O3 Yb3 O4C 83.93(11) . . ?
O110 Yb3 Yb5 61.37(8) 2_745 3_666 ?
O110 Yb3 Yb4 75.58(8) 2_745 4_565 ?
O110 Yb3 Yb1 112.50(8) 2_745 4_566 ?
O110 Yb3 Yb2 106.29(8) 2_745 4_566 ?
O201 Yb3 Yb5 99.48(8) . 3_666 ?
O201 Yb3 Yb4 69.82(8) . 4_565 ?
O201 Yb3 Yb1 84.18(8) . 4_566 ?
O201 Yb3 Yb2 108.38(8) . 4_566 ?
O201 Yb3 O110 145.33(11) . 2_745 ?
O201 Yb3 O302 70.20(12) . . ?
O201 Yb3 O5C 73.19(11) . 3_666 ?
O201 Yb3 O1A 75.27(11) . 4_566 ?
O201 Yb3 O4A 79.77(11) . 4_565 ?
O201 Yb3 O4C 138.92(11) . . ?
O302 Yb3 Yb5 72.30(8) . 3_666 ?
O302 Yb3 Yb4 105.35(8) . 4_565 ?
O302 Yb3 Yb1 114.49(8) . 4_566 ?
O302 Yb3 Yb2 70.94(8) . 4_566 ?
O302 Yb3 O110 122.79(11) . 2_745 ?
O302 Yb3 O5C 72.78(11) . 3_666 ?
O302 Yb3 O1A 76.79(11) . 4_566 ?
O302 Yb3 O4A 138.68(11) . 4_565 ?
O5C Yb3 Yb5 28.12(7) 3_666 3_666 ?
O5C Yb3 Yb4 36.40(8) 3_666 4_565 ?
O5C Yb3 Yb1 152.41(8) 3_666 4_566 ?
O5C Yb3 Yb2 140.27(8) 3_666 4_566 ?
O5C Yb3 O110 80.45(11) 3_666 2_745 ?
O5C Yb3 O1A 141.87(11) 3_666 4_566 ?
O5C Yb3 O4A 71.75(11) 3_666 4_565 ?
O1A Yb3 Yb5 148.49(8) 4_566 3_666 ?
O1A Yb3 Yb4 141.47(8) 4_566 4_565 ?
O1A Yb3 Yb1 38.05(7) 4_566 4_566 ?
O1A Yb3 Yb2 38.55(7) 4_566 4_566 ?
O1A Yb3 O110 136.45(11) 4_566 2_745 ?
O4A Yb3 Yb5 85.83(7) 4_565 3_666 ?
O4A Yb3 Yb4 35.64(7) 4_565 4_565 ?
O4A Yb3 Yb1 89.14(7) 4_565 4_566 ?
O4A Yb3 Yb2 147.88(7) 4_565 4_566 ?
O4A Yb3 O110 70.72(11) 4_565 2_745 ?
O4A Yb3 O1A 122.60(11) 4_565 4_566 ?
O4C Yb3 Yb5 87.70(8) . 3_666 ?
O4C Yb3 Yb4 140.39(8) . 4_565 ?
O4C Yb3 Yb1 93.35(8) . 4_566 ?
O4C Yb3 Yb2 39.30(8) . 4_566 ?
O4C Yb3 O110 72.71(11) . 2_745 ?
O4C Yb3 O302 73.81(11) . . ?
O4C Yb3 O5C 114.06(11) . 3_666 ?
O4C Yb3 O1A 77.85(11) . 4_566 ?
O4C Yb3 O4A 141.29(11) . 4_565 ?
Yb5 Yb1 Yb4 73.336(8) 2_745 4_665 ?
Yb5 Yb1 Yb2 169.745(9) 2_745 . ?
Yb4 Yb1 Yb2 114.032(8) 4_665 . ?
Yb3 Yb1 Yb5 114.443(9) 4_565 2_745 ?
Yb3 Yb1 Yb4 171.632(10) 4_565 4_665 ?
Yb3 Yb1 Yb2 57.848(6) 4_565 . ?
O3 Yb1 Yb5 110.26(8) 4_565 2_745 ?
O3 Yb1 Yb4 149.60(8) 4_565 4_665 ?
O3 Yb1 Yb3 32.71(8) 4_565 4_565 ?
O3 Yb1 Yb2 67.36(8) 4_565 . ?
O3 Yb1 O101 84.31(11) 4_565 . ?
O3 Yb1 O4B 140.80(11) 4_565 4_665 ?
O3 Yb1 O1A 65.88(11) 4_565 . ?
O3 Yb1 O309 124.79(11) 4_565 2_745 ?
O3 Yb1 O5B 145.05(11) 4_565 3_766 ?
O3 Yb1 O1B 78.87(11) 4_565 . ?
O3 Yb1 O5A 74.43(11) 4_565 2_745 ?
O101 Yb1 Yb5 82.45(8) . 2_745 ?
O101 Yb1 Yb4 65.95(8) . 4_665 ?
O101 Yb1 Yb3 116.94(8) . 4_565 ?
O101 Yb1 Yb2 106.87(8) . . ?
O101 Yb1 O4B 72.79(11) . 4_665 ?
O101 Yb1 O1A 138.09(11) . . ?
O101 Yb1 O309 145.29(11) . 2_745 ?
O101 Yb1 O5B 90.85(11) . 3_766 ?
O101 Yb1 O5A 77.68(11) . 2_745 ?
O4B Yb1 Yb5 36.80(8) 4_665 2_745 ?
O4B Yb1 Yb4 36.68(8) 4_665 4_665 ?
O4B Yb1 Yb3 150.69(8) 4_665 4_565 ?
O4B Yb1 Yb2 149.39(8) 4_665 . ?
O1A Yb1 Yb5 134.19(8) . 2_745 ?
O1A Yb1 Yb4 134.13(7) . 4_665 ?
O1A Yb1 Yb3 38.25(7) . 4_565 ?
O1A Yb1 Yb2 35.56(7) . . ?
O1A Yb1 O4B 147.78(11) . 4_665 ?
O1A Yb1 O309 76.03(11) . 2_745 ?
O1A Yb1 O5B 97.25(11) . 3_766 ?
O1A Yb1 O5A 118.19(10) . 2_745 ?
O309 Yb1 Yb5 70.44(8) 2_745 2_745 ?
O309 Yb1 Yb4 85.32(8) 2_745 4_665 ?
O309 Yb1 Yb3 94.33(8) 2_745 4_565 ?
O309 Yb1 Yb2 102.32(8) 2_745 . ?
O309 Yb1 O4B 72.52(11) 2_745 4_665 ?
O309 Yb1 O5B 75.35(11) 2_745 3_766 ?
O309 Yb1 O5A 91.49(11) 2_745 2_745 ?
O5B Yb1 Yb5 103.32(8) 3_766 2_745 ?
O5B Yb1 Yb4 37.04(8) 3_766 4_665 ?
O5B Yb1 Yb3 134.88(8) 3_766 4_565 ?
O5B Yb1 Yb2 81.20(8) 3_766 . ?
O5B Yb1 O4B 68.25(11) 3_766 4_665 ?
O5B Yb1 O5A 138.17(11) 3_766 2_745 ?
O1B Yb1 Yb5 155.22(8) . 2_745 ?
O1B Yb1 Yb4 87.33(8) . 4_665 ?
O1B Yb1 Yb3 85.97(8) . 4_565 ?
O1B Yb1 Yb2 35.03(8) . . ?
O1B Yb1 O101 75.45(11) . . ?
O1B Yb1 O4B 123.19(11) . 4_665 ?
O1B Yb1 O1A 70.56(11) . . ?
O1B Yb1 O309 124.30(11) . 2_745 ?
O1B Yb1 O5B 66.45(11) . 3_766 ?
O1B Yb1 O5A 143.60(11) . 2_745 ?
O5A Yb1 Yb5 35.85(7) 2_745 2_745 ?
O5A Yb1 Yb4 103.60(7) 2_745 4_665 ?
O5A Yb1 Yb3 84.76(7) 2_745 4_565 ?
O5A Yb1 Yb2 140.63(7) 2_745 . ?
O5A Yb1 O4B 69.92(11) 2_745 4_665 ?
Yb5 Yb2 Yb4 160.048(9) 3_766 4_565 ?
Yb5 Yb2 Yb3 122.934(8) 3_766 4_565 ?
Yb5 Yb2 Yb3 107.305(7) 3_766 . ?
Yb5 Yb2 Yb1 62.835(7) 3_766 . ?
Yb4 Yb2 Yb3 56.697(6) 4_565 . ?
Yb4 Yb2 Yb1 128.005(9) 4_565 . ?
Yb3 Yb2 Yb4 68.984(7) 4_565 4_565 ?
Yb3 Yb2 Yb3 124.910(8) 4_565 . ?
Yb3 Yb2 Yb1 60.349(7) 4_565 . ?
Yb1 Yb2 Yb3 160.767(8) . . ?
O202 Yb2 Yb5 78.23(9) . 3_766 ?
O202 Yb2 Yb4 82.59(9) . 4_565 ?
O202 Yb2 Yb3 57.73(9) . . ?
O202 Yb2 Yb3 109.59(9) . 4_565 ?
O202 Yb2 Yb1 103.17(9) . . ?
O202 Yb2 O1A 133.06(12) . . ?
O202 Yb2 O4A 79.55(12) . 4_565 ?
O202 Yb2 O4C 80.73(12) . 4_565 ?
O202 Yb2 O1B 73.56(12) . . ?
O202 Yb2 O5A 78.22(12) . 3_766 ?
O202 Yb2 O210 149.83(13) . 2_745 ?
O1A Yb2 Yb5 92.66(7) . 3_766 ?
O1A Yb2 Yb4 104.54(7) . 4_565 ?
O1A Yb2 Yb3 39.84(7) . 4_565 ?
O1A Yb2 Yb3 159.65(8) . . ?
O1A Yb2 Yb1 36.53(8) . . ?
O1A Yb2 O4A 132.22(11) . 4_565 ?
O1A Yb2 O4C 79.09(11) . 4_565 ?
O1A Yb2 O5A 120.48(11) . 3_766 ?
O4A Yb2 Yb5 132.50(8) 4_565 3_766 ?
O4A Yb2 Yb4 36.38(8) 4_565 4_565 ?
O4A Yb2 Yb3 103.97(8) 4_565 4_565 ?
O4A Yb2 Yb3 27.62(8) 4_565 . ?
O4A Yb2 Yb1 164.21(8) 4_565 . ?
O4A Yb2 O4C 72.97(11) 4_565 4_565 ?
O4A Yb2 O5A 96.84(11) 4_565 3_766 ?
O4C Yb2 Yb5 141.88(8) 4_565 3_766 ?
O4C Yb2 Yb4 37.16(8) 4_565 4_565 ?
O4C Yb2 Yb3 39.24(8) 4_565 4_565 ?
O4C Yb2 Yb3 87.23(8) 4_565 . ?
O4C Yb2 Yb1 91.98(8) 4_565 . ?
O1B Yb2 Yb5 37.80(7) . 3_766 ?
O1B Yb2 Yb4 139.42(8) . 4_565 ?
O1B Yb2 Yb3 88.49(7) . 4_565 ?
O1B Yb2 Yb3 126.97(8) . . ?
O1B Yb2 Yb1 35.29(8) . . ?
O1B Yb2 O1A 71.79(11) . . ?
O1B Yb2 O4A 152.89(11) . 4_565 ?
O1B Yb2 O4C 105.49(10) . 4_565 ?
O1B Yb2 O5A 74.53(11) . 3_766 ?
O5A Yb2 Yb5 37.58(8) 3_766 3_766 ?
O5A Yb2 Yb4 132.26(8) 3_766 4_565 ?
O5A Yb2 Yb3 76.19(8) 3_766 . ?
O5A Yb2 Yb3 158.74(8) 3_766 4_565 ?
O5A Yb2 Yb1 98.95(8) 3_766 . ?
O5A Yb2 O4C 158.00(11) 3_766 4_565 ?
O210 Yb2 Yb5 97.83(9) 2_745 3_766 ?
O210 Yb2 Yb4 95.97(9) 2_745 4_565 ?
O210 Yb2 Yb3 97.72(8) 2_745 4_565 ?
O210 Yb2 Yb3 96.30(9) 2_745 . ?
O210 Yb2 Yb1 101.32(9) 2_745 . ?
O210 Yb2 O1A 76.62(12) 2_745 . ?
O210 Yb2 O4A 81.68(12) 2_745 4_565 ?
O210 Yb2 O4C 115.81(11) 2_745 4_565 ?
O210 Yb2 O1B 120.97(12) 2_745 . ?
O210 Yb2 O5A 80.82(11) 2_745 3_766 ?
Yb3 O3 Yb1 114.17(14) . 4_566 ?
C109 O109 Yb5 133.8(3) . 4_675 ?
C109 O110 Yb3 146.2(3) . 2_755 ?
C202 O201 Yb3 128.9(3) . . ?
C102 O101 Yb1 143.2(3) . . ?
C102 O102 Yb4 130.4(3) . 4_665 ?
C202 O202 Yb2 142.4(3) . . ?
C302 O302 Yb3 160.5(3) . . ?
Yb5 O5C Yb4 106.67(12) . 2_656 ?
Yb5 O5C Yb3 122.51(13) . 3_666 ?
Yb4 O5C Yb3 106.48(12) 2_656 3_666 ?
Yb5 O4B Yb1 101.66(13) 3_666 4_466 ?
Yb4 O4B Yb5 155.52(19) . 3_666 ?
Yb4 O4B Yb1 101.89(14) . 4_466 ?
Yb1 O1A Yb3 103.70(12) . 4_565 ?
Yb2 O1A Yb3 101.60(12) . 4_565 ?
Yb2 O1A Yb1 107.90(12) . . ?
C309 O309 Yb1 135.4(3) . 2_755 ?
Yb5 O5B Yb4 105.52(12) . 2_656 ?
Yb5 O5B Yb1 110.42(13) . 3_766 ?
Yb4 O5B Yb1 104.79(12) 2_656 3_766 ?
Yb4 O4A Yb3 107.24(12) . 4_566 ?
Yb4 O4A Yb2 106.89(13) . 4_566 ?
Yb2 O4A Yb3 125.55(13) 4_566 4_566 ?
Yb4 O4C Yb3 126.09(14) . . ?
Yb4 O4C Yb2 105.03(12) . 4_566 ?
Yb3 O4C Yb2 101.45(12) . 4_566 ?
Yb5 O1B Yb1 113.94(13) 3_766 . ?
Yb5 O1B Yb2 103.88(12) 3_766 . ?
Yb2 O1B Yb1 109.68(12) . . ?
C309 O310 Yb5 136.9(3) . . ?
C302 O301 Yb4 124.1(3) . . ?
Yb5 O5A Yb1 105.21(12) . 2_755 ?
Yb5 O5A Yb2 103.54(12) . 3_766 ?
Yb2 O5A Yb1 128.44(14) 3_766 2_755 ?
O109 C109 C106 116.3(4) . . ?
O110 C109 O109 124.1(4) . . ?
O110 C109 C106 119.6(4) . . ?
C104 C105 H105 119.7 . . ?
C104 C105 C106 120.5(4) . . ?
C106 C105 H105 119.7 . . ?
C209 O210 Yb2 137.9(3) . 2_755 ?
C105 C104 H104 120.1 . . ?
C105 C104 C103 119.8(4) . . ?
C103 C104 H104 120.1 . . ?
C304 C303 C302 120.9(4) . . ?
C304 C303 C308 118.7(4) . . ?
C308 C303 C302 120.3(4) . . ?
O101 C102 O102 123.8(4) . . ?
O101 C102 C103 118.5(4) . . ?
O102 C102 C103 117.6(4) . . ?
C205 C204 H204 120.3 . . ?
C205 C204 C203 119.5(4) . . ?
C203 C204 H204 120.3 . . ?
C105 C106 C109 119.3(4) . . ?
C105 C106 C107 119.7(4) . . ?
C107 C106 C109 121.0(4) . . ?
C307 C306 C305 119.2(4) . . ?
C307 C306 C309 121.9(4) . . ?
C305 C306 C309 118.8(4) . . ?
C106 C107 H107 120.0 . . ?
C106 C107 C108 120.1(4) . . ?
C108 C107 H107 120.0 . . ?
C107 C108 H108 119.9 . . ?
C107 C108 C103 120.2(4) . . ?
C103 C108 H108 119.9 . . ?
C306 C307 H307 119.7 . . ?
C308 C307 C306 120.6(4) . . ?
C308 C307 H307 119.7 . . ?
C104 C103 C102 119.4(4) . . ?
C108 C103 C104 119.6(4) . . ?
C108 C103 C102 120.9(4) . . ?
C303 C304 H304 119.4 . . ?
C305 C304 C303 121.1(5) . . ?
C305 C304 H304 119.4 . . ?
O302 C302 Yb4 86.8(3) . . ?
O302 C302 O301 123.3(4) . . ?
O302 C302 C303 118.9(4) . . ?
O301 C302 Yb4 36.7(2) . . ?
O301 C302 C303 117.8(4) . . ?
C303 C302 Yb4 154.0(3) . . ?
O209 C209 O210 125.4(4) . . ?
O209 C209 C206 119.4(4) . . ?
O210 C209 C206 115.2(4) . . ?
C208 C207 H207 119.8 . . ?
C208 C207 C206 120.4(4) . . ?
C206 C207 H207 119.8 . . ?
C306 C305 H305 120.0 . . ?
C304 C305 C306 120.1(4) . . ?
C304 C305 H305 120.0 . . ?
C303 C308 H308 119.9 . . ?
C307 C308 C303 120.2(4) . . ?
C307 C308 H308 119.9 . . ?
C207 C208 H208 120.0 . . ?
C207 C208 C203 119.9(4) . . ?
C203 C208 H208 120.0 . . ?
O201 C202 C203 119.2(4) . . ?
O202 C202 O201 124.0(5) . . ?
O202 C202 C203 116.8(4) . . ?
C204 C205 H205 119.8 . . ?
C204 C205 C206 120.3(4) . . ?
C206 C205 H205 119.8 . . ?
C207 C206 C209 120.3(4) . . ?
C205 C206 C209 120.3(4) . . ?
C205 C206 C207 119.3(4) . . ?
C204 C203 C202 119.4(4) . . ?
C208 C203 C204 120.5(4) . . ?
C208 C203 C202 120.0(4) . . ?
O309 C309 O310 124.7(4) . . ?
O309 C309 C306 119.7(4) . . ?
O310 C309 C306 115.6(4) . . ?

loop_
_geom_bond_atom_site_label_1
_geom_bond_atom_site_label_2
_geom_bond_distance
_geom_bond_site_symmetry_2
_geom_bond_publ_flag
Yb5 Yb4 3.6809(3) 2_656 ?
Yb5 Yb3 4.0579(4) 3_666 ?
Yb5 Yb1 3.7225(4) 2_755 ?
Yb5 Yb1 3.8472(4) 3_766 ?
Yb5 Yb2 3.6014(3) 3_766 ?
Yb5 O109 2.236(3) 4_476 ?
Yb5 O5C 2.268(3) . ?
Yb5 O4B 2.277(4) 3_666 ?
Yb5 O5B 2.301(3) . ?
Yb5 O1B 2.274(3) 3_766 ?
Yb5 O310 2.269(3) . ?
Yb5 O5A 2.259(3) . ?
Yb4 Yb3 3.7492(3) 4_566 ?
Yb4 Yb1 3.7279(3) 4_466 ?
Yb4 Yb2 3.6905(3) 4_566 ?
Yb4 O102 2.251(3) 4_466 ?
Yb4 O5C 2.320(3) 2_646 ?
Yb4 O4B 2.276(3) . ?
Yb4 O5B 2.322(3) 2_646 ?
Yb4 O4A 2.288(3) . ?
Yb4 O4C 2.308(3) . ?
Yb4 O301 2.296(3) . ?
Yb4 C302 3.186(5) . ?
Yb3 Yb1 3.7209(3) 4_566 ?
Yb3 Yb2 3.6250(3) 4_566 ?
Yb3 O3 2.204(3) . ?
Yb3 O110 2.423(3) 2_745 ?
Yb3 O201 2.338(3) . ?
Yb3 O302 2.355(3) . ?
Yb3 O5C 2.360(3) 3_666 ?
Yb3 O1A 2.371(3) 4_566 ?
Yb3 O4A 2.369(3) 4_565 ?
Yb3 O4C 2.340(3) . ?
Yb1 Yb2 3.7736(3) . ?
Yb1 O3 2.229(3) 4_565 ?
Yb1 O101 2.328(3) . ?
Yb1 O4B 2.521(4) 4_665 ?
Yb1 O1A 2.361(3) . ?
Yb1 O309 2.376(3) 2_745 ?
Yb1 O5B 2.383(3) 3_766 ?
Yb1 O1B 2.315(3) . ?
Yb1 O5A 2.425(3) 2_745 ?
Yb2 O202 2.184(3) . ?
Yb2 O1A 2.306(3) . ?
Yb2 O4A 2.307(3) 4_565 ?
Yb2 O4C 2.343(3) 4_565 ?
Yb2 O1B 2.300(3) . ?
Yb2 O5A 2.325(3) 3_766 ?
Yb2 O210 2.186(4) 2_745 ?
O109 C109 1.265(6) . ?
O110 C109 1.265(6) . ?
O201 C202 1.257(6) . ?
O101 C102 1.260(6) . ?
O102 C102 1.274(6) . ?
O202 C202 1.253(6) . ?
O302 C302 1.259(6) . ?
O309 C309 1.257(6) . ?
O209 C209 1.245(6) . ?
O310 C309 1.274(6) . ?
O301 C302 1.269(6) . ?
C109 C106 1.510(6) . ?
C105 H105 0.9500 . ?
C105 C104 1.392(7) . ?
C105 C106 1.393(6) . ?
O210 C209 1.280(6) . ?
C104 H104 0.9500 . ?
C104 C103 1.400(6) . ?
C303 C304 1.393(6) . ?
C303 C302 1.493(6) . ?
C303 C308 1.408(6) . ?
C102 C103 1.502(6) . ?
C204 H204 0.9500 . ?
C204 C205 1.378(7) . ?
C204 C203 1.399(7) . ?
C106 C107 1.394(6) . ?
C306 C307 1.389(7) . ?
C306 C305 1.407(7) . ?
C306 C309 1.507(6) . ?
C107 H107 0.9500 . ?
C107 C108 1.394(7) . ?
C108 H108 0.9500 . ?
C108 C103 1.398(6) . ?
C307 H307 0.9500 . ?
C307 C308 1.388(7) . ?
C304 H304 0.9500 . ?
C304 C305 1.379(7) . ?
C209 C206 1.498(6) . ?
C207 H207 0.9500 . ?
C207 C208 1.375(7) . ?
C207 C206 1.399(7) . ?
C305 H305 0.9500 . ?
C308 H308 0.9500 . ?
C208 H208 0.9500 . ?
C208 C203 1.381(7) . ?
C202 C203 1.492(6) . ?
C205 H205 0.9500 . ?
C205 C206 1.397(7) . ?

loop_
_exptl_oxdiff_crystal_face_indexfrac_h
_exptl_oxdiff_crystal_face_indexfrac_k
_exptl_oxdiff_crystal_face_indexfrac_l
_exptl_oxdiff_crystal_face_x
_exptl_oxdiff_crystal_face_y
_exptl_oxdiff_crystal_face_z
0.3731 14.5251 -0.5094 0.4771 -0.8788 0.0090
-5.2176 -0.0163 -2.5492 0.2712 0.1672 -0.9479
5.7030 -0.0262 1.2516 -0.3878 -0.2386 0.8903
-4.0515 0.2840 8.3695 0.8264 0.5062 0.2466
-0.3731 -14.5251 0.5094 -0.4771 0.8788 -0.0090
1.7506 0.3419 -8.9449 -0.6513 -0.4483 -0.6123
